data_7055448
loop_
_publ_author_name
'Sok, Nicolas'
'Baglin, Isabelle'
'Rousselin, Yoann'
'Boschetti, Frederic'
'Bernhard, Claire'
'Goze, Christine'
'Denat, Franck'

_publ_section_title
;
 Reinforced cyclam derivatives functionalized on the bridging unit
;
_journal_issue 7
_journal_name_full 'New J. Chem.'
_journal_page_first 5829
_journal_paper_doi 10.1039/C5NJ03488D
_journal_volume 40
_journal_year 2016
_chemical_formula_moiety 'C28 H36 N6'
_chemical_formula_sum 'C28 H36 N6'
_chemical_formula_weight 456.63
_space_group_crystal_system monoclinic
_space_group_IT_number 14
_space_group_name_Hall '-P 2ybc'
_space_group_name_H-M_alt 'P 1 21/c 1'
_symmetry_space_group_name_Hall '-P 2ybc'
_symmetry_space_group_name_H-M 'P 1 21/c 1'
_atom_sites_solution_hydrogens geom
_audit_creation_date 2015-11-19
_audit_creation_method
;
Olex2 1.2
(compiled Sep 16 2015 11:44:03 for OlexSys, GUI svn.r5103)
;
_audit_update_record
;
2015-11-26 deposited with the CCDC.
2016-03-30 downloaded from the CCDC.
;
_cell_angle_alpha 90
_cell_angle_beta 96.7820(10)
_cell_angle_gamma 90
_cell_formula_units_Z 4
_cell_length_a 9.3978(4)
_cell_length_b 7.9771(3)
_cell_length_c 33.7475(14)
_cell_measurement_reflns_used 5133
_cell_measurement_temperature 115(2)
_cell_measurement_theta_max 27.485
_cell_measurement_theta_min 0.998
_cell_volume 2512.25(18)
_computing_cell_refinement 'HKL Scalepack (Otwinowski & Minor 1997)'
_computing_data_collection 'APEX3 (Bruker, 2015)'
_computing_data_reduction 'HKL Denzo and Scalepack (Otwinowski & Minor 1997)'
_computing_molecular_graphics 'Olex2 (Dolomanov et al., 2009)'
_computing_publication_material 'Olex2 (Dolomanov et al., 2009)'
_computing_structure_refinement 'ShelXL (Sheldrick, 2015)'
_computing_structure_solution 'ShelXT (Sheldrick, 2015)'
_diffrn_ambient_temperature 115
_diffrn_detector 'CCD Plate'
_diffrn_detector_area_resol_mean '512 x 512'
_diffrn_detector_type APEX2
_diffrn_measured_fraction_theta_full 0.991
_diffrn_measured_fraction_theta_max 0.987
_diffrn_measurement_device '\k-geometry diffractometer'
_diffrn_measurement_device_type 'Nonius Kappa Apex II'
_diffrn_measurement_method '\f and \w scans''
_diffrn_radiation_collimation '0.6 mm'
_diffrn_radiation_monochromator graphite
_diffrn_radiation_probe x-ray
_diffrn_radiation_type MoK\a
_diffrn_radiation_wavelength 0.71073
_diffrn_reflns_av_R_equivalents 0.0416
_diffrn_reflns_av_unetI/netI 0.0468
_diffrn_reflns_Laue_measured_fraction_full 0.991
_diffrn_reflns_Laue_measured_fraction_max 0.987
_diffrn_reflns_limit_h_max 12
_diffrn_reflns_limit_h_min -12
_diffrn_reflns_limit_k_max 10
_diffrn_reflns_limit_k_min -10
_diffrn_reflns_limit_l_max 43
_diffrn_reflns_limit_l_min -43
_diffrn_reflns_number 10092
_diffrn_reflns_point_group_measured_fraction_full 0.991
_diffrn_reflns_point_group_measured_fraction_max 0.987
_diffrn_reflns_theta_full 25.242
_diffrn_reflns_theta_max 27.452
_diffrn_reflns_theta_min 2.182
_diffrn_source 'X-ray tube'
_diffrn_source_target Mo
_diffrn_source_type 'Siemens KFF Mo 2K-180'
_exptl_absorpt_coefficient_mu 0.074
_exptl_absorpt_correction_type none
_exptl_crystal_colour 'clear light colourless'
_exptl_crystal_colour_lustre clear
_exptl_crystal_colour_modifier light
_exptl_crystal_colour_primary colourless
_exptl_crystal_density_diffrn 1.207
_exptl_crystal_density_method 'not measured'
_exptl_crystal_description Prism
_exptl_crystal_F_000 984
_exptl_crystal_size_max 0.2
_exptl_crystal_size_mid 0.12
_exptl_crystal_size_min 0.12
_refine_diff_density_max 0.243
_refine_diff_density_min -0.260
_refine_diff_density_rms 0.052
_refine_ls_extinction_method none
_refine_ls_goodness_of_fit_ref 1.096
_refine_ls_hydrogen_treatment constr
_refine_ls_matrix_type full
_refine_ls_number_parameters 307
_refine_ls_number_reflns 5662
_refine_ls_number_restraints 0
_refine_ls_restrained_S_all 1.096
_refine_ls_R_factor_all 0.0832
_refine_ls_R_factor_gt 0.0627
_refine_ls_shift/su_max 0.000
_refine_ls_shift/su_mean 0.000
_refine_ls_structure_factor_coef Fsqd
_refine_ls_weighting_details 'w=1/[\s^2^(Fo^2^)+(0.0177P)^2^+2.9590P] where P=(Fo^2^+2Fc^2^)/3'
_refine_ls_weighting_scheme calc
_refine_ls_wR_factor_gt 0.1190
_refine_ls_wR_factor_ref 0.1296
_reflns_Friedel_coverage 0.000
_reflns_number_gt 4480
_reflns_number_total 5662
_reflns_threshold_expression 'I > 2\s(I)'
_cod_data_source_file c5nj03488d2.cif
_cod_data_source_block compound_5b
_cod_depositor_comments 'Adding full bibliography for 7055444--7055449.cif.'
_cod_database_code 7055448
_shelx_space_group_comment
;
The symmetry employed for this shelxl refinement is uniquely defined
by the following loop, which should always be used as a source of
symmetry information in preference to the above space-group names.
They are only intended as comments.
;
_shelx_estimated_absorpt_t_max 0.991
_shelx_estimated_absorpt_t_min 0.985
_olex2_refinement_description
;
1. Fixed Uiso
 At 1.2 times of:
  All C(H) groups, All C(H,H) groups
2.a Ternary CH refined with riding coordinates:
 C12(H12), C13(H13)
2.b Secondary CH2 refined with riding coordinates:
 C1(H1A,H1B), C2(H2A,H2B), C3(H3A,H3B), C4(H4A,H4B), C5(H5A,H5B), C6(H6A,H6B),
 C7(H7A,H7B), C8(H8A,H8B), C9(H9A,H9B), C10(H10A,H10B), C15(H15A,H15B),
 C22(H22A,H22B)
2.c Aromatic/amide H refined with riding coordinates:
 C17(H17), C18(H18), C19(H19), C20(H20), C21(H21), C24(H24), C25(H25),
 C26(H26), C27(H27), C28(H28)
;
_shelx_shelxl_version_number 2014/7
_olex2_diffrn_ambient_temperature_device 'Oxford Cryosystems'
_olex2_exptl_crystal_mounting_method 'The crystal was mounted on a mylar loop oil'
_olex2_submission_special_instructions 'No special instructions were received'

loop_
_space_group_symop_operation_xyz
'x, y, z'
'-x, y+1/2, -z+1/2'
'-x, -y, -z'
'x, -y-1/2, z-1/2'

loop_
_atom_site_label
_atom_site_type_symbol
_atom_site_fract_x
_atom_site_fract_y
_atom_site_fract_z
_atom_site_U_iso_or_equiv
_atom_site_adp_type
_atom_site_occupancy
_atom_site_site_symmetry_order
_atom_site_calc_flag
_atom_site_refinement_flags_posn
C1 C 0.9371(2) 0.8602(3) 0.94883(6) 0.0232(4) Uani 1 1 d .
H1A H 0.8758 0.9592 0.9518 0.028 Uiso 1 1 calc R
H1B H 1.0214 0.8685 0.9693 0.028 Uiso 1 1 calc R
C2 C 0.8531(2) 0.7022(3) 0.95669(6) 0.0239(4) Uani 1 1 d .
H2A H 0.9077 0.6024 0.9498 0.029 Uiso 1 1 calc R
H2B H 0.8418 0.6958 0.9854 0.029 Uiso 1 1 calc R
C3 C 0.7115(2) 0.6244(3) 0.89380(6) 0.0222(4) Uani 1 1 d .
H3A H 0.6975 0.5019 0.8960 0.027 Uiso 1 1 calc R
H3B H 0.8062 0.6431 0.8845 0.027 Uiso 1 1 calc R
C4 C 0.5955(2) 0.6949(3) 0.86299(6) 0.0245(5) Uani 1 1 d .
H4A H 0.5003 0.6654 0.8708 0.029 Uiso 1 1 calc R
H4B H 0.6038 0.6421 0.8368 0.029 Uiso 1 1 calc R
C5 C 0.6053(2) 0.8847(3) 0.85879(6) 0.0223(4) Uani 1 1 d .
H5A H 0.5312 0.9230 0.8374 0.027 Uiso 1 1 calc R
H5B H 0.5856 0.9383 0.8840 0.027 Uiso 1 1 calc R
C6 C 0.7773(2) 0.9108(3) 0.80834(6) 0.0201(4) Uani 1 1 d .
H6A H 0.8010 1.0201 0.7968 0.024 Uiso 1 1 calc R
H6B H 0.6894 0.8683 0.7925 0.024 Uiso 1 1 calc R
C7 C 0.8993(2) 0.7888(3) 0.80397(6) 0.0215(4) Uani 1 1 d .
H7A H 0.8895 0.6905 0.8213 0.026 Uiso 1 1 calc R
H7B H 0.8912 0.7486 0.7760 0.026 Uiso 1 1 calc R
C8 C 1.1508(2) 0.7410(3) 0.83051(6) 0.0249(5) Uani 1 1 d .
H8A H 1.2458 0.7962 0.8337 0.030 Uiso 1 1 calc R
H8B H 1.1540 0.6501 0.8107 0.030 Uiso 1 1 calc R
C9 C 1.1258(2) 0.6627(3) 0.87042(6) 0.0250(5) Uani 1 1 d .
H9A H 1.2015 0.5777 0.8773 0.030 Uiso 1 1 calc R
H9B H 1.0331 0.6023 0.8665 0.030 Uiso 1 1 calc R
C10 C 1.1233(2) 0.7781(3) 0.90653(6) 0.0248(4) Uani 1 1 d .
H10A H 1.1465 0.7107 0.9311 0.030 Uiso 1 1 calc R
H10B H 1.1998 0.8631 0.9059 0.030 Uiso 1 1 calc R
C11 C 1.0370(2) 1.1689(3) 0.91501(6) 0.0237(4) Uani 1 1 d .
C12 C 0.9757(2) 1.0260(3) 0.88958(6) 0.0193(4) Uani 1 1 d .
H12 H 1.0319 1.0187 0.8663 0.023 Uiso 1 1 calc R
C13 C 0.8170(2) 1.0708(3) 0.87256(6) 0.0197(4) Uani 1 1 d .
H13 H 0.7620 1.0933 0.8956 0.024 Uiso 1 1 calc R
C14 C 0.8232(2) 1.2298(3) 0.84927(6) 0.0213(4) Uani 1 1 d .
C15 C 1.0869(2) 0.9468(3) 0.77894(6) 0.0235(4) Uani 1 1 d .
H15A H 1.0061 1.0156 0.7664 0.028 Uiso 1 1 calc R
H15B H 1.1070 0.8597 0.7595 0.028 Uiso 1 1 calc R
C16 C 1.2176(2) 1.0577(3) 0.78732(6) 0.0222(4) Uani 1 1 d .
C17 C 1.2208(2) 1.1901(3) 0.81436(6) 0.0272(5) Uani 1 1 d .
H17 H 1.1410 1.2087 0.8287 0.033 Uiso 1 1 calc R
C18 C 1.3389(2) 1.2948(3) 0.82066(7) 0.0311(5) Uani 1 1 d .
H18 H 1.3404 1.3832 0.8396 0.037 Uiso 1 1 calc R
C19 C 1.4553(2) 1.2709(3) 0.79936(7) 0.0290(5) Uani 1 1 d .
H19 H 1.5363 1.3427 0.8037 0.035 Uiso 1 1 calc R
C20 C 1.4524(2) 1.1424(3) 0.77198(7) 0.0281(5) Uani 1 1 d .
H20 H 1.5309 1.1267 0.7570 0.034 Uiso 1 1 calc R
C21 C 1.3344(2) 1.0354(3) 0.76621(6) 0.0249(5) Uani 1 1 d .
H21 H 1.3339 0.9460 0.7476 0.030 Uiso 1 1 calc R
C22 C 0.5946(2) 0.6393(3) 0.95488(6) 0.0218(4) Uani 1 1 d .
H22A H 0.5029 0.6842 0.9416 0.026 Uiso 1 1 calc R
H22B H 0.6085 0.6859 0.9823 0.026 Uiso 1 1 calc R
C23 C 0.5811(2) 0.4501(3) 0.95785(6) 0.0194(4) Uani 1 1 d .
C24 C 0.6806(2) 0.3546(3) 0.98220(6) 0.0228(4) Uani 1 1 d .
H24 H 0.7570 0.4087 0.9982 0.027 Uiso 1 1 calc R
C25 C 0.6689(2) 0.1814(3) 0.98327(7) 0.0267(5) Uani 1 1 d .
H25 H 0.7368 0.1180 1.0002 0.032 Uiso 1 1 calc R
C26 C 0.5591(2) 0.1003(3) 0.95988(7) 0.0279(5) Uani 1 1 d .
H26 H 0.5525 -0.0185 0.9603 0.033 Uiso 1 1 calc R
C27 C 0.4591(2) 0.1930(3) 0.93589(7) 0.0299(5) Uani 1 1 d .
H27 H 0.3830 0.1383 0.9199 0.036 Uiso 1 1 calc R
C28 C 0.4701(2) 0.3670(3) 0.93519(6) 0.0252(5) Uani 1 1 d .
H28 H 0.4001 0.4300 0.9189 0.030 Uiso 1 1 calc R
N1 N 0.98672(17) 0.8657(2) 0.90908(5) 0.0191(3) Uani 1 1 d .
N2 N 0.71105(18) 0.7007(2) 0.93327(5) 0.0205(4) Uani 1 1 d .
N3 N 0.74674(17) 0.9382(2) 0.84930(5) 0.0192(3) Uani 1 1 d .
N4 N 1.04301(17) 0.8643(2) 0.81451(5) 0.0194(3) Uani 1 1 d .
N5 N 1.0841(2) 1.2761(3) 0.93473(6) 0.0359(5) Uani 1 1 d .
N6 N 0.8314(2) 1.3445(2) 0.82922(6) 0.0300(4) Uani 1 1 d .

loop_
_atom_site_aniso_label
_atom_site_aniso_U_11
_atom_site_aniso_U_22
_atom_site_aniso_U_33
_atom_site_aniso_U_23
_atom_site_aniso_U_13
_atom_site_aniso_U_12
C1 0.0264(10) 0.0277(11) 0.0154(9) -0.0021(8) 0.0021(8) -0.0035(9)
C2 0.0281(10) 0.0264(11) 0.0175(9) 0.0029(8) 0.0036(8) -0.0031(9)
C3 0.0251(10) 0.0201(10) 0.0220(10) 0.0004(8) 0.0054(8) -0.0040(8)
C4 0.0236(10) 0.0287(12) 0.0214(10) 0.0011(9) 0.0038(8) -0.0096(9)
C5 0.0176(9) 0.0271(11) 0.0220(10) 0.0038(9) 0.0022(8) -0.0034(8)
C6 0.0221(9) 0.0219(10) 0.0158(9) -0.0012(8) 0.0000(7) -0.0041(8)
C7 0.0239(10) 0.0199(10) 0.0207(10) -0.0022(8) 0.0030(8) -0.0042(8)
C8 0.0236(10) 0.0281(12) 0.0239(10) 0.0022(9) 0.0067(8) 0.0060(9)
C9 0.0243(10) 0.0251(11) 0.0260(11) 0.0053(9) 0.0053(8) 0.0073(9)
C10 0.0221(10) 0.0286(11) 0.0228(10) 0.0053(9) -0.0002(8) 0.0038(9)
C11 0.0216(10) 0.0261(11) 0.0231(10) -0.0010(9) 0.0017(8) -0.0021(9)
C12 0.0179(9) 0.0219(10) 0.0180(9) -0.0012(8) 0.0015(7) -0.0022(8)
C13 0.0213(9) 0.0201(10) 0.0178(9) -0.0014(8) 0.0032(7) -0.0016(8)
C14 0.0192(9) 0.0211(10) 0.0233(10) -0.0032(9) 0.0015(8) -0.0002(8)
C15 0.0228(10) 0.0288(11) 0.0191(10) 0.0012(9) 0.0036(8) -0.0029(9)
C16 0.0203(9) 0.0266(11) 0.0197(10) 0.0043(8) 0.0029(8) 0.0017(8)
C17 0.0277(10) 0.0287(12) 0.0270(11) -0.0010(9) 0.0108(9) -0.0012(9)
C18 0.0390(12) 0.0271(12) 0.0282(11) -0.0025(10) 0.0076(9) -0.0059(10)
C19 0.0227(10) 0.0304(12) 0.0332(12) 0.0087(10) 0.0006(9) -0.0054(9)
C20 0.0203(10) 0.0336(12) 0.0312(11) 0.0078(10) 0.0068(8) 0.0054(9)
C21 0.0247(10) 0.0285(12) 0.0220(10) 0.0027(9) 0.0050(8) 0.0031(9)
C22 0.0248(10) 0.0185(10) 0.0234(10) 0.0016(8) 0.0088(8) -0.0002(8)
C23 0.0230(9) 0.0183(10) 0.0183(9) 0.0008(8) 0.0078(7) -0.0004(8)
C24 0.0216(9) 0.0246(11) 0.0226(10) 0.0014(8) 0.0040(8) -0.0001(9)
C25 0.0284(11) 0.0238(11) 0.0289(11) 0.0082(9) 0.0078(9) 0.0067(9)
C26 0.0410(12) 0.0157(10) 0.0294(11) -0.0003(9) 0.0149(10) 0.0000(9)
C27 0.0345(12) 0.0246(12) 0.0301(12) -0.0015(9) 0.0025(9) -0.0077(10)
C28 0.0253(10) 0.0243(11) 0.0258(11) 0.0039(9) 0.0022(8) 0.0009(9)
N1 0.0195(8) 0.0213(9) 0.0167(8) 0.0016(7) 0.0033(6) 0.0008(7)
N2 0.0235(8) 0.0207(9) 0.0182(8) 0.0006(7) 0.0054(7) -0.0029(7)
N3 0.0190(8) 0.0224(9) 0.0166(8) -0.0012(7) 0.0030(6) -0.0043(7)
N4 0.0204(8) 0.0205(9) 0.0176(8) 0.0010(7) 0.0028(6) -0.0017(7)
N5 0.0375(11) 0.0352(11) 0.0334(11) -0.0074(9) -0.0024(9) -0.0089(9)
N6 0.0341(10) 0.0235(10) 0.0322(10) 0.0023(8) 0.0028(8) -0.0005(8)

loop_
_atom_type_symbol
_atom_type_description
_atom_type_scat_dispersion_real
_atom_type_scat_dispersion_imag
_atom_type_scat_source
C C 0.0033 0.0016 'International Tables Vol C Tables 4.2.6.8 and 6.1.1.4'
H H 0.0000 0.0000 'International Tables Vol C Tables 4.2.6.8 and 6.1.1.4'
N N 0.0061 0.0033 'International Tables Vol C Tables 4.2.6.8 and 6.1.1.4'

loop_
_geom_angle_atom_site_label_1
_geom_angle_atom_site_label_2
_geom_angle_atom_site_label_3
_geom_angle
H1A C1 H1B 107.6
C2 C1 H1A 108.7
C2 C1 H1B 108.7
N1 C1 H1A 108.7
N1 C1 H1B 108.7
N1 C1 C2 114.10(17)
C1 C2 H2A 109.3
C1 C2 H2B 109.3
H2A C2 H2B 108.0
N2 C2 C1 111.65(17)
N2 C2 H2A 109.3
N2 C2 H2B 109.3
H3A C3 H3B 107.8
C4 C3 H3A 109.0
C4 C3 H3B 109.0
N2 C3 H3A 109.0
N2 C3 H3B 109.0
N2 C3 C4 112.87(17)
C3 C4 H4A 109.1
C3 C4 H4B 109.1
C3 C4 C5 112.57(17)
H4A C4 H4B 107.8
C5 C4 H4A 109.1
C5 C4 H4B 109.1
C4 C5 H5A 109.2
C4 C5 H5B 109.2
H5A C5 H5B 107.9
N3 C5 C4 112.06(17)
N3 C5 H5A 109.2
N3 C5 H5B 109.2
H6A C6 H6B 107.5
C7 C6 H6A 108.5
C7 C6 H6B 108.5
N3 C6 H6A 108.5
N3 C6 H6B 108.5
N3 C6 C7 114.93(16)
C6 C7 H7A 109.0
C6 C7 H7B 109.0
H7A C7 H7B 107.8
N4 C7 C6 113.05(16)
N4 C7 H7A 109.0
N4 C7 H7B 109.0
H8A C8 H8B 107.5
C9 C8 H8A 108.5
C9 C8 H8B 108.5
N4 C8 H8A 108.5
N4 C8 H8B 108.5
N4 C8 C9 115.27(17)
C8 C9 H9A 107.7
C8 C9 H9B 107.7
C8 C9 C10 118.29(19)
H9A C9 H9B 107.1
C10 C9 H9A 107.7
C10 C9 H9B 107.7
C9 C10 H10A 108.4
C9 C10 H10B 108.4
H10A C10 H10B 107.5
N1 C10 C9 115.32(16)
N1 C10 H10A 108.4
N1 C10 H10B 108.4
N5 C11 C12 179.1(2)
C11 C12 H12 107.0
C11 C12 C13 108.63(16)
C13 C12 H12 107.0
N1 C12 C11 114.35(16)
N1 C12 H12 107.0
N1 C12 C13 112.49(16)
C12 C13 H13 108.2
C14 C13 C12 106.83(16)
C14 C13 H13 108.2
N3 C13 C12 112.86(16)
N3 C13 H13 108.2
N3 C13 C14 112.46(16)
N6 C14 C13 174.9(2)
H15A C15 H15B 107.6
C16 C15 H15A 108.7
C16 C15 H15B 108.7
N4 C15 H15A 108.7
N4 C15 H15B 108.7
N4 C15 C16 114.15(16)
C17 C16 C15 121.30(19)
C21 C16 C15 120.15(19)
C21 C16 C17 118.4(2)
C16 C17 H17 119.6
C18 C17 C16 120.8(2)
C18 C17 H17 119.6
C17 C18 H18 119.9
C17 C18 C19 120.2(2)
C19 C18 H18 119.9
C18 C19 H19 120.2
C20 C19 C18 119.6(2)
C20 C19 H19 120.2
C19 C20 H20 120.0
C19 C20 C21 120.1(2)
C21 C20 H20 120.0
C16 C21 C20 120.9(2)
C16 C21 H21 119.6
C20 C21 H21 119.6
H22A C22 H22B 107.4
C23 C22 H22A 108.3
C23 C22 H22B 108.3
N2 C22 H22A 108.3
N2 C22 H22B 108.3
N2 C22 C23 115.90(17)
C24 C23 C22 121.73(19)
C28 C23 C22 120.13(18)
C28 C23 C24 118.12(19)
C23 C24 H24 119.7
C25 C24 C23 120.6(2)
C25 C24 H24 119.7
C24 C25 H25 119.8
C26 C25 C24 120.5(2)
C26 C25 H25 119.8
C25 C26 H26 120.2
C27 C26 C25 119.6(2)
C27 C26 H26 120.2
C26 C27 H27 120.1
C26 C27 C28 119.9(2)
C28 C27 H27 120.1
C23 C28 C27 121.3(2)
C23 C28 H28 119.3
C27 C28 H28 119.3
C1 N1 C10 114.29(16)
C12 N1 C1 115.51(16)
C12 N1 C10 114.29(16)
C3 N2 C2 113.10(16)
C3 N2 C22 113.28(16)
C22 N2 C2 114.75(16)
C6 N3 C5 116.60(15)
C13 N3 C5 117.80(16)
C13 N3 C6 119.99(16)
C8 N4 C7 112.68(17)
C8 N4 C15 110.62(16)
C15 N4 C7 108.75(15)

loop_
_geom_bond_atom_site_label_1
_geom_bond_atom_site_label_2
_geom_bond_distance
C1 H1A 0.9900
C1 H1B 0.9900
C1 C2 1.527(3)
C1 N1 1.472(2)
C2 H2A 0.9900
C2 H2B 0.9900
C2 N2 1.469(2)
C3 H3A 0.9900
C3 H3B 0.9900
C3 C4 1.523(3)
C3 N2 1.465(3)
C4 H4A 0.9900
C4 H4B 0.9900
C4 C5 1.525(3)
C5 H5A 0.9900
C5 H5B 0.9900
C5 N3 1.467(2)
C6 H6A 0.9900
C6 H6B 0.9900
C6 C7 1.524(3)
C6 N3 1.461(2)
C7 H7A 0.9900
C7 H7B 0.9900
C7 N4 1.483(2)
C8 H8A 0.9900
C8 H8B 0.9900
C8 C9 1.528(3)
C8 N4 1.468(3)
C9 H9A 0.9900
C9 H9B 0.9900
C9 C10 1.530(3)
C10 H10A 0.9900
C10 H10B 0.9900
C10 N1 1.472(3)
C11 C12 1.500(3)
C11 N5 1.141(3)
C12 H12 1.0000
C12 C13 1.575(3)
C12 N1 1.437(3)
C13 H13 1.0000
C13 C14 1.497(3)
C13 N3 1.431(2)
C14 N6 1.146(3)
C15 H15A 0.9900
C15 H15B 0.9900
C15 C16 1.513(3)
C15 N4 1.470(2)
C16 C17 1.393(3)
C16 C21 1.389(3)
C17 H17 0.9500
C17 C18 1.386(3)
C18 H18 0.9500
C18 C19 1.391(3)
C19 H19 0.9500
C19 C20 1.378(3)
C20 H20 0.9500
C20 C21 1.394(3)
C21 H21 0.9500
C22 H22A 0.9900
C22 H22B 0.9900
C22 C23 1.519(3)
C22 N2 1.469(2)
C23 C24 1.396(3)
C23 C28 1.388(3)
C24 H24 0.9500
C24 C25 1.387(3)
C25 H25 0.9500
C25 C26 1.384(3)
C26 H26 0.9500
C26 C27 1.380(3)
C27 H27 0.9500
C27 C28 1.391(3)
C28 H28 0.9500

loop_
_geom_torsion_atom_site_label_1
_geom_torsion_atom_site_label_2
_geom_torsion_atom_site_label_3
_geom_torsion_atom_site_label_4
_geom_torsion
C1 C2 N2 C3 88.9(2)
C1 C2 N2 C22 -139.06(18)
C2 C1 N1 C10 -84.7(2)
C2 C1 N1 C12 139.66(17)
C3 C4 C5 N3 55.7(2)
C4 C3 N2 C2 -151.38(17)
C4 C3 N2 C22 75.9(2)
C4 C5 N3 C6 75.5(2)
C4 C5 N3 C13 -130.90(19)
C6 C7 N4 C8 149.99(17)
C6 C7 N4 C15 -87.0(2)
C7 C6 N3 C5 -116.20(19)
C7 C6 N3 C13 90.8(2)
C8 C9 C10 N1 81.4(2)
C9 C8 N4 C7 -65.2(2)
C9 C8 N4 C15 172.82(18)
C9 C10 N1 C1 133.62(19)
C9 C10 N1 C12 -90.2(2)
C11 C12 C13 C14 58.6(2)
C11 C12 C13 N3 -177.26(16)
C11 C12 N1 C1 49.4(2)
C11 C12 N1 C10 -86.3(2)
C12 C13 N3 C5 129.38(18)
C12 C13 N3 C6 -77.9(2)
C13 C12 N1 C1 -75.1(2)
C13 C12 N1 C10 149.19(17)
C14 C13 N3 C5 -109.67(19)
C14 C13 N3 C6 43.0(2)
C15 C16 C17 C18 -177.5(2)
C15 C16 C21 C20 176.41(19)
C16 C15 N4 C7 168.54(17)
C16 C15 N4 C8 -67.2(2)
C16 C17 C18 C19 1.2(3)
C17 C16 C21 C20 0.2(3)
C17 C18 C19 C20 0.0(3)
C18 C19 C20 C21 -1.1(3)
C19 C20 C21 C16 1.0(3)
C21 C16 C17 C18 -1.3(3)
C22 C23 C24 C25 -177.6(2)
C22 C23 C28 C27 176.9(2)
C23 C22 N2 C2 -80.7(2)
C23 C22 N2 C3 51.3(2)
C23 C24 C25 C26 0.6(3)
C24 C23 C28 C27 -1.4(3)
C24 C25 C26 C27 -1.2(3)
C25 C26 C27 C28 0.5(3)
C26 C27 C28 C23 0.9(4)
C28 C23 C24 C25 0.6(3)
N1 C1 C2 N2 -71.1(2)
N1 C12 C13 C14 -173.73(16)
N1 C12 C13 N3 -49.6(2)
N2 C3 C4 C5 56.4(2)
N2 C22 C23 C24 71.6(3)
N2 C22 C23 C28 -106.6(2)
N3 C6 C7 N4 -77.7(2)
N4 C8 C9 C10 -60.9(3)
N4 C15 C16 C17 -57.3(3)
N4 C15 C16 C21 126.6(2)
